data_2231687
loop_
_publ_author_name
'Booysen, Irvin'
'Hlela, Thulani'
'Ismail, Muhammed'
'Gerber, Thomas'
'Hosten, Eric'
'Betz, Richard'

_publ_section_title
;
 8-(2-Hydroxyphenyl)-1,3-dimethyl-1<i>H</i>-purine-2,6(3<i>H</i>,7<i>H</i>)-dione
;
_journal_coeditor_code SI2369
_journal_issue 9
_journal_name_full 'Acta Crystallographica Section E'
_journal_page_first o2347
_journal_paper_doi 10.1107/S1600536811032417
_journal_volume 67
_journal_year 2011
_chemical_formula_iupac 'C13 H12 N4 O3'
_chemical_formula_moiety 'C13 H12 N4 O3'
_chemical_formula_sum 'C13 H12 N4 O3'
_chemical_formula_weight 272.27
_chemical_name_systematic 8-(2-Hydroxyphenyl)-1,3-dimethyl-1<i>H</i>-purine-2,6(3<i>H</i>,7<i>H</i>)-dione
_space_group_IT_number 14
_symmetry_cell_setting monoclinic
_symmetry_space_group_name_Hall '-P 2ybc'
_symmetry_space_group_name_H-M 'P 1 21/c 1'
_atom_sites_solution_hydrogens geom
_atom_sites_solution_primary direct
_atom_sites_solution_secondary difmap
_audit_creation_method SHELXL-97
_cell_angle_alpha 90.00
_cell_angle_beta 91.275(2)
_cell_angle_gamma 90.00
_cell_formula_units_Z 4
_cell_length_a 8.6418(5)
_cell_length_b 5.9415(3)
_cell_length_c 23.4475(10)
_cell_measurement_reflns_used 1955
_cell_measurement_temperature 200(2)
_cell_measurement_theta_max 27.23
_cell_measurement_theta_min 2.36
_cell_volume 1203.62(11)
_computing_cell_refinement 'SAINT (Bruker, 2010)'
_computing_data_collection 'APEX2 (Bruker, 2010)'
_computing_data_reduction 'SAINT (Bruker, 2010)'
_computing_molecular_graphics 'ORTEP-3 (Farrugia, 1997) and Mercury (Macrae <i>et al.</i>, 2008)'
_computing_publication_material 'SHELXL97 (Sheldrick, 2008) and PLATON (Spek, 2009)'
_computing_structure_refinement 'SHELXL97 (Sheldrick, 2008)'
_computing_structure_solution 'SHELXS97 (Sheldrick, 2008)'
_diffrn_ambient_temperature 200(2)
_diffrn_measured_fraction_theta_full 0.998
_diffrn_measured_fraction_theta_max 0.998
_diffrn_measurement_device_type 'Bruker APEXII CCD'
_diffrn_measurement_method '\f and \w'
_diffrn_radiation_monochromator graphite
_diffrn_radiation_source 'fine-focus sealed tube'
_diffrn_radiation_type MoK\a
_diffrn_radiation_wavelength 0.71073
_diffrn_reflns_av_R_equivalents 0.0431
_diffrn_reflns_av_sigmaI/netI 0.0636
_diffrn_reflns_limit_h_max 11
_diffrn_reflns_limit_h_min -11
_diffrn_reflns_limit_k_max 6
_diffrn_reflns_limit_k_min -7
_diffrn_reflns_limit_l_max 27
_diffrn_reflns_limit_l_min -31
_diffrn_reflns_number 10068
_diffrn_reflns_theta_full 28.29
_diffrn_reflns_theta_max 28.29
_diffrn_reflns_theta_min 2.36
_exptl_absorpt_coefficient_mu 0.111
_exptl_absorpt_correction_T_max 1.0000
_exptl_absorpt_correction_T_min 0.8596
_exptl_absorpt_correction_type multi-scan
_exptl_absorpt_process_details '(SADABS; Bruker, 2008)'
_exptl_crystal_colour yellow
_exptl_crystal_density_diffrn 1.502
_exptl_crystal_density_method 'not measured'
_exptl_crystal_description platelet
_exptl_crystal_F_000 568
_exptl_crystal_size_max 0.413
_exptl_crystal_size_mid 0.100
_exptl_crystal_size_min 0.047
_refine_diff_density_max 0.245
_refine_diff_density_min -0.212
_refine_ls_extinction_method none
_refine_ls_goodness_of_fit_ref 1.013
_refine_ls_hydrogen_treatment mixed
_refine_ls_matrix_type full
_refine_ls_number_parameters 188
_refine_ls_number_reflns 2975
_refine_ls_number_restraints 0
_refine_ls_restrained_S_all 1.013
_refine_ls_R_factor_all 0.1034
_refine_ls_R_factor_gt 0.0493
_refine_ls_shift/su_max 0.000
_refine_ls_shift/su_mean 0.000
_refine_ls_structure_factor_coef Fsqd
_refine_ls_weighting_details 'calc w=1/[\s^2^(Fo^2^)+(0.0584P)^2^+0.0815P] where P=(Fo^2^+2Fc^2^)/3'
_refine_ls_weighting_scheme calc
_refine_ls_wR_factor_gt 0.1062
_refine_ls_wR_factor_ref 0.1237
_reflns_number_gt 1752
_reflns_number_total 2975
_reflns_threshold_expression I>2\s(I)
_cod_data_source_file si2369.cif
_cod_data_source_block I
_cod_original_sg_symbol_H-M 'P 21/c'
_cod_database_code 2231687
_cod_database_fobs_code 2231687

loop_
_symmetry_equiv_pos_as_xyz
'x, y, z'
'-x, y+1/2, -z+1/2'
'-x, -y, -z'
'x, -y-1/2, z-1/2'

loop_
_atom_site_type_symbol
_atom_site_label
_atom_site_fract_x
_atom_site_fract_y
_atom_site_fract_z
_atom_site_U_iso_or_equiv
_atom_site_adp_type
_atom_site_calc_flag
_atom_site_refinement_flags
_atom_site_occupancy
_atom_site_symmetry_multiplicity
O O1 0.47991(16) 0.4606(2) 0.07866(5) 0.0356(4) Uani d . 1 1
O O2 0.66823(16) -0.0720(2) 0.20267(6) 0.0390(4) Uani d . 1 1
O O3 0.94790(18) -0.3204(3) -0.06725(6) 0.0454(4) Uani d . 1 1
H H3 0.9105 -0.2923 -0.0353 0.068 Uiso calc R 1 1
N N1 0.65931(17) 0.2091(3) -0.01367(6) 0.0260(4) Uani d . 1 1
H H71 0.615(2) 0.330(4) -0.0365(9) 0.049(7) Uiso d . 1 1
N N2 0.79184(18) -0.1028(3) 0.00928(6) 0.0273(4) Uani d . 1 1
N N3 0.73063(17) -0.1106(3) 0.10978(6) 0.0269(4) Uani d . 1 1
N N4 0.57335(17) 0.1913(3) 0.13977(6) 0.0259(4) Uani d . 1 1
C C1 0.6392(2) 0.1685(3) 0.04385(7) 0.0247(4) Uani d . 1 1
C C2 0.7221(2) -0.0211(3) 0.05591(7) 0.0238(4) Uani d . 1 1
C C3 0.6584(2) -0.0024(3) 0.15408(8) 0.0267(4) Uani d . 1 1
C C4 0.5573(2) 0.2871(3) 0.08562(7) 0.0254(4) Uani d . 1 1
C C5 0.8231(2) -0.3115(3) 0.12198(8) 0.0323(5) Uani d . 1 1
H H5A 0.8296 -0.4032 0.0874 0.048 Uiso calc R 1 1
H H5B 0.7742 -0.3993 0.1520 0.048 Uiso calc R 1 1
H H5C 0.9274 -0.2668 0.1347 0.048 Uiso calc R 1 1
C C6 0.4923(2) 0.3034(4) 0.18658(8) 0.0342(5) Uani d . 1 1
H H6A 0.5389 0.4513 0.1938 0.051 Uiso calc R 1 1
H H6B 0.5012 0.2112 0.2212 0.051 Uiso calc R 1 1
H H6C 0.3827 0.3221 0.1759 0.051 Uiso calc R 1 1
C C7 0.7514(2) 0.0418(3) -0.03268(8) 0.0254(4) Uani d . 1 1
C C8 0.8012(2) 0.0162(3) -0.09136(8) 0.0258(4) Uani d . 1 1
C C9 0.7563(2) 0.1677(3) -0.13407(8) 0.0307(5) Uani d . 1 1
H H9 0.6913 0.2908 -0.1248 0.037 Uiso calc R 1 1
C C10 0.8043(2) 0.1426(4) -0.18967(8) 0.0352(5) Uani d . 1 1
H H10 0.7732 0.2476 -0.2182 0.042 Uiso calc R 1 1
C C11 0.8985(2) -0.0377(4) -0.20303(8) 0.0383(5) Uani d . 1 1
H H11 0.9316 -0.0568 -0.2411 0.046 Uiso calc R 1 1
C C12 0.9443(2) -0.1892(4) -0.16178(8) 0.0391(5) Uani d . 1 1
H H12 1.0093 -0.3115 -0.1716 0.047 Uiso calc R 1 1
C C13 0.8968(2) -0.1664(3) -0.10562(8) 0.0316(5) Uani d . 1 1

loop_
_atom_site_aniso_label
_atom_site_aniso_U_11
_atom_site_aniso_U_22
_atom_site_aniso_U_33
_atom_site_aniso_U_12
_atom_site_aniso_U_13
_atom_site_aniso_U_23
O1 0.0444(8) 0.0353(8) 0.0272(8) 0.0189(7) 0.0052(6) 0.0019(6)
O2 0.0474(9) 0.0435(9) 0.0265(8) 0.0104(7) 0.0069(6) 0.0106(7)
O3 0.0634(10) 0.0420(10) 0.0311(8) 0.0278(8) 0.0109(7) 0.0036(7)
N1 0.0290(9) 0.0272(9) 0.0219(8) 0.0080(7) 0.0029(6) 0.0010(7)
N2 0.0320(9) 0.0256(9) 0.0245(8) 0.0059(7) 0.0016(7) -0.0002(7)
N3 0.0296(9) 0.0270(9) 0.0240(8) 0.0059(7) 0.0022(6) 0.0037(7)
N4 0.0284(8) 0.0283(9) 0.0212(8) 0.0062(7) 0.0047(6) 0.0010(7)
C1 0.0278(10) 0.0251(10) 0.0212(9) 0.0041(8) 0.0024(7) 0.0008(8)
C2 0.0248(9) 0.0243(10) 0.0224(9) 0.0006(8) 0.0029(7) -0.0011(8)
C3 0.0261(10) 0.0269(11) 0.0270(10) 0.0011(8) 0.0028(8) 0.0032(8)
C4 0.0252(10) 0.0270(11) 0.0241(10) 0.0034(9) 0.0015(8) 0.0006(8)
C5 0.0356(11) 0.0274(11) 0.0339(11) 0.0090(9) 0.0015(8) 0.0052(9)
C6 0.0396(11) 0.0399(13) 0.0233(10) 0.0084(10) 0.0088(8) 0.0003(9)
C7 0.0246(10) 0.0257(10) 0.0257(10) 0.0038(8) 0.0012(7) -0.0019(8)
C8 0.0274(10) 0.0282(10) 0.0219(9) 0.0036(8) 0.0031(7) -0.0025(8)
C9 0.0309(10) 0.0341(12) 0.0271(10) 0.0063(9) 0.0028(8) -0.0014(9)
C10 0.0370(11) 0.0425(13) 0.0261(10) 0.0046(10) 0.0019(9) 0.0018(10)
C11 0.0439(12) 0.0475(14) 0.0239(11) 0.0060(11) 0.0067(9) -0.0053(10)
C12 0.0458(13) 0.0388(13) 0.0330(12) 0.0124(11) 0.0090(9) -0.0070(10)
C13 0.0352(11) 0.0308(11) 0.0289(11) 0.0058(9) 0.0026(8) -0.0012(9)

loop_
_atom_type_symbol
_atom_type_description
_atom_type_scat_dispersion_real
_atom_type_scat_dispersion_imag
_atom_type_scat_source
C C 0.0033 0.0016 'International Tables Vol C Tables 4.2.6.8 and 6.1.1.4'
H H 0.0000 0.0000 'International Tables Vol C Tables 4.2.6.8 and 6.1.1.4'
N N 0.0061 0.0033 'International Tables Vol C Tables 4.2.6.8 and 6.1.1.4'
O O 0.0106 0.0060 'International Tables Vol C Tables 4.2.6.8 and 6.1.1.4'

loop_
_geom_angle_atom_site_label_1
_geom_angle_atom_site_label_2
_geom_angle_atom_site_label_3
_geom_angle
C13 O3 H3 109.5
C7 N1 C1 106.25(15)
C7 N1 H71 126.1(13)
C1 N1 H71 127.6(13)
C7 N2 C2 104.41(15)
C2 N3 C3 119.72(16)
C2 N3 C5 121.03(15)
C3 N3 C5 119.14(15)
C4 N4 C3 126.42(15)
C4 N4 C6 116.97(15)
C3 N4 C6 116.61(15)
C2 C1 N1 105.66(16)
C2 C1 C4 122.63(17)
N1 C1 C4 131.69(17)
N2 C2 C1 111.80(16)
N2 C2 N3 126.19(17)
C1 C2 N3 122.00(16)
O2 C3 N3 121.57(17)
O2 C3 N4 122.01(17)
N3 C3 N4 116.43(16)
O1 C4 N4 120.16(16)
O1 C4 C1 127.08(17)
N4 C4 C1 112.74(16)
N3 C5 H5A 109.5
N3 C5 H5B 109.5
H5A C5 H5B 109.5
N3 C5 H5C 109.5
H5A C5 H5C 109.5
H5B C5 H5C 109.5
N4 C6 H6A 109.5
N4 C6 H6B 109.5
H6A C6 H6B 109.5
N4 C6 H6C 109.5
H6A C6 H6C 109.5
H6B C6 H6C 109.5
N2 C7 N1 111.87(15)
N2 C7 C8 123.05(16)
N1 C7 C8 125.08(16)
C9 C8 C13 118.81(17)
C9 C8 C7 121.77(17)
C13 C8 C7 119.42(17)
C10 C9 C8 121.44(18)
C10 C9 H9 119.3
C8 C9 H9 119.3
C9 C10 C11 119.09(19)
C9 C10 H10 120.5
C11 C10 H10 120.5
C12 C11 C10 120.61(18)
C12 C11 H11 119.7
C10 C11 H11 119.7
C11 C12 C13 121.01(19)
C11 C12 H12 119.5
C13 C12 H12 119.5
O3 C13 C12 117.67(18)
O3 C13 C8 123.27(17)
C12 C13 C8 119.05(18)

loop_
_geom_bond_atom_site_label_1
_geom_bond_atom_site_label_2
_geom_bond_distance
O1 C4 1.237(2)
O2 C3 1.213(2)
O3 C13 1.351(2)
O3 H3 0.8400
N1 C7 1.355(2)
N1 C1 1.385(2)
N1 H71 0.97(2)
N2 C7 1.346(2)
N2 C2 1.351(2)
N3 C2 1.371(2)
N3 C3 1.382(2)
N3 C5 1.461(2)
N4 C4 1.396(2)
N4 C3 1.402(2)
N4 C6 1.474(2)
C1 C2 1.361(3)
C1 C4 1.410(3)
C5 H5A 0.9800
C5 H5B 0.9800
C5 H5C 0.9800
C6 H6A 0.9800
C6 H6B 0.9800
C6 H6C 0.9800
C7 C8 1.459(2)
C8 C9 1.395(3)
C8 C13 1.409(3)
C9 C10 1.385(3)
C9 H9 0.9500
C10 C11 1.385(3)
C10 H10 0.9500
C11 C12 1.373(3)
C11 H11 0.9500
C12 C13 1.394(3)
C12 H12 0.9500

loop_
_geom_hbond_atom_site_label_D
_geom_hbond_atom_site_label_H
_geom_hbond_atom_site_label_A
_geom_hbond_site_symmetry_A
_geom_hbond_distance_DH
_geom_hbond_distance_HA
_geom_hbond_distance_DA
_geom_hbond_angle_DHA
O3 H3 N2 . 0.84 1.86 2.611(2) 148.2
N1 H71 O1 3_665 0.97(2) 1.78(2) 2.746(2) 175.4(19)
C9 H9 O1 3_665 0.95 2.37 3.294(2) 164.3
C5 H5A O3 3_745 0.98 2.58 3.234(2) 124.2

loop_
_geom_torsion_atom_site_label_1
_geom_torsion_atom_site_label_2
_geom_torsion_atom_site_label_3
_geom_torsion_atom_site_label_4
_geom_torsion
C7 N1 C1 C2 0.44(19)
C7 N1 C1 C4 179.0(2)
C7 N2 C2 C1 0.3(2)
C7 N2 C2 N3 -179.25(17)
N1 C1 C2 N2 -0.5(2)
C4 C1 C2 N2 -179.25(17)
N1 C1 C2 N3 179.11(16)
C4 C1 C2 N3 0.4(3)
C3 N3 C2 N2 177.08(17)
C5 N3 C2 N2 0.9(3)
C3 N3 C2 C1 -2.5(3)
C5 N3 C2 C1 -178.64(17)
C2 N3 C3 O2 -177.22(18)
C5 N3 C3 O2 -1.0(3)
C2 N3 C3 N4 2.8(2)
C5 N3 C3 N4 179.07(16)
C4 N4 C3 O2 178.72(17)
C6 N4 C3 O2 -1.7(3)
C4 N4 C3 N3 -1.3(3)
C6 N4 C3 N3 178.23(16)
C3 N4 C4 O1 -179.24(17)
C6 N4 C4 O1 1.2(3)
C3 N4 C4 C1 -0.6(3)
C6 N4 C4 C1 179.82(16)
C2 C1 C4 O1 179.62(19)
N1 C1 C4 O1 1.2(3)
C2 C1 C4 N4 1.1(3)
N1 C1 C4 N4 -177.26(18)
C2 N2 C7 N1 0.0(2)
C2 N2 C7 C8 -179.54(17)
C1 N1 C7 N2 -0.3(2)
C1 N1 C7 C8 179.23(17)
N2 C7 C8 C9 179.44(17)
N1 C7 C8 C9 0.0(3)
N2 C7 C8 C13 -0.4(3)
N1 C7 C8 C13 -179.78(18)
C13 C8 C9 C10 -0.4(3)
C7 C8 C9 C10 179.85(18)
C8 C9 C10 C11 0.3(3)
C9 C10 C11 C12 -0.3(3)
C10 C11 C12 C13 0.3(3)
C11 C12 C13 O3 -179.3(2)
C11 C12 C13 C8 -0.4(3)
C9 C8 C13 O3 179.20(18)
C7 C8 C13 O3 -1.0(3)
C9 C8 C13 C12 0.4(3)
C7 C8 C13 C12 -179.82(18)

loop_
_cod_related_entry_id
_cod_related_entry_database
_cod_related_entry_code
1 ChemSpider 14742677
